data_1559914
loop_
_publ_author_name
'Zierkiewicz, Wiktor'
'Michalczyk, Mariusz'
'Maris, Thierry'
'Wysokinski, Rafal'
'Scheiner, Steve'

_publ_section_title
;
 Experimental and Theoretical Evidence of Attractive Interactions between
 Dianions: [PdCl4]2-...[PdCl4]2-
;
_journal_name_full 'Chemical Communications'
_journal_paper_doi 10.1039/D1CC05640A
_journal_year 2021
_chemical_formula_moiety 'C6 H18 N2, Cl4 Pd'
_chemical_formula_sum 'C6 H18 Cl4 N2 Pd'
_chemical_formula_weight 366.42
_chemical_name_systematic
;
hexane-1,6-diaminium tetrachloro-palladium(ii)
;
_space_group_IT_number 2
_space_group_name_Hall '-P 1'
_space_group_name_H-M_alt 'P -1'
_symmetry_cell_setting triclinic
_symmetry_space_group_name_Hall '-P 1'
_symmetry_space_group_name_H-M 'P -1'
_atom_sites_solution_hydrogens geom
_atom_sites_solution_primary direct
_atom_sites_solution_secondary difmap
_cell_angle_alpha 70.892(4)
_cell_angle_beta 87.545(5)
_cell_angle_gamma 89.101(3)
_cell_formula_units_Z 2
_cell_length_a 7.2281(7)
_cell_length_b 8.1281(5)
_cell_length_c 11.7212(12)
_cell_measurement_reflns_used 25
_cell_measurement_temperature 298(2)
_cell_measurement_theta_max 17.34
_cell_measurement_theta_min 3.56
_cell_volume 650.09(10)
_computing_cell_refinement 'HKL Denzo'
_computing_data_collection 'Nonius Collect'
_computing_data_reduction 'HKL Denzo'
_computing_molecular_graphics Atoms
_computing_publication_material PublCIF
_computing_structure_refinement 'SHELXL-97 (Sheldrick, 1997)'
_computing_structure_solution 'SHELXS-97 (Sheldrick, 1990)'
_diffrn_ambient_temperature 298(2)
_diffrn_measured_fraction_theta_full 1.000
_diffrn_measured_fraction_theta_max 1.000
_diffrn_measurement_device_type 'DIP 2000'
_diffrn_measurement_method '\w scans'
_diffrn_radiation_monochromator graphite
_diffrn_radiation_source 'fine-focus sealed tube'
_diffrn_radiation_type MoK\a
_diffrn_radiation_wavelength 0.71070
_diffrn_reflns_av_R_equivalents 0.0233
_diffrn_reflns_av_sigmaI/netI 0.0326
_diffrn_reflns_limit_h_max 9
_diffrn_reflns_limit_h_min -9
_diffrn_reflns_limit_k_max 10
_diffrn_reflns_limit_k_min -9
_diffrn_reflns_limit_l_max 15
_diffrn_reflns_limit_l_min 0
_diffrn_reflns_number 3421
_diffrn_reflns_theta_full 26.50
_diffrn_reflns_theta_max 27.45
_diffrn_reflns_theta_min 1.84
_diffrn_standards_decay_% 0
_exptl_absorpt_coefficient_mu 2.212
_exptl_absorpt_correction_T_max 0.795
_exptl_absorpt_correction_T_min 0.648
_exptl_absorpt_correction_type multi-scan
_exptl_absorpt_process_details scalepack
_exptl_crystal_colour 'dark red'
_exptl_crystal_density_diffrn 1.872
_exptl_crystal_density_method 'not measured'
_exptl_crystal_description block
_exptl_crystal_F_000 364
_exptl_crystal_size_max 0.11
_exptl_crystal_size_mid 0.09
_exptl_crystal_size_min 0.06
_refine_diff_density_max 0.594
_refine_diff_density_min -0.657
_refine_diff_density_rms 0.155
_refine_ls_extinction_method none
_refine_ls_goodness_of_fit_ref 1.146
_refine_ls_hydrogen_treatment constr
_refine_ls_matrix_type full
_refine_ls_number_parameters 121
_refine_ls_number_reflns 2982
_refine_ls_number_restraints 0
_refine_ls_restrained_S_all 1.146
_refine_ls_R_factor_all 0.0410
_refine_ls_R_factor_gt 0.0370
_refine_ls_shift/su_max 0.001
_refine_ls_shift/su_mean 0.000
_refine_ls_structure_factor_coef Fsqd
_refine_ls_weighting_details 'calc w=1/[\s^2^(Fo^2^)+(0.0759P)^2^+0.0000P] where P=(Fo^2^+2Fc^2^)/3'
_refine_ls_weighting_scheme calc
_refine_ls_wR_factor_gt 0.0882
_refine_ls_wR_factor_ref 0.0894
_reflns_number_gt 2940
_reflns_number_total 2982
_reflns_threshold_expression >2\s(I)
_journal_article_reference 10.1039/D1CC05640A
_cod_data_source_file 1559914.cif
_cod_data_source_block 1559914
_cod_depositor_comments 'Updated bibliographic information (article)'
_cod_original_sg_symbol_H-M P-1
_cod_database_code 1559914

loop_
_symmetry_equiv_pos_as_xyz
'x, y, z'
'-x, -y, -z'

loop_
_atom_site_label
_atom_site_type_symbol
_atom_site_fract_x
_atom_site_fract_y
_atom_site_fract_z
_atom_site_U_iso_or_equiv
_atom_site_adp_type
_atom_site_occupancy
_atom_site_symmetry_multiplicity
_atom_site_calc_flag
_atom_site_refinement_flags
_atom_site_disorder_assembly
_atom_site_disorder_group
Pd1 Pd 0.0000 0.0000 0.0000 0.02349(10) Uani 1 2 d S . .
Cl1 Cl 0.22244(3) 0.21134(3) -0.02758(2) 0.03432(11) Uani 1 1 d . . .
Cl2 Cl -0.00831(5) -0.04359(4) 0.20549(2) 0.04025(11) Uani 1 1 d . . .
Pd2 Pd 0.5000 0.5000 0.0000 0.02392(10) Uani 1 2 d S . .
Cl3 Cl 0.28499(3) 0.68529(4) 0.04379(3) 0.03445(11) Uani 1 1 d . . .
Cl4 Cl 0.53156(4) 0.35817(5) 0.20441(2) 0.03884(11) Uani 1 1 d . . .
N1 N 0.50387(19) 0.0498(2) 0.81316(12) 0.0505(3) Uani 1 1 d . . .
H1A H 0.4565 0.0881 0.8712 0.061 Uiso 1 1 d R . .
H1B H 0.4329 -0.0350 0.8067 0.061 Uiso 1 1 d R . .
H1C H 0.6177 0.0092 0.8314 0.061 Uiso 1 1 d R . .
C2 C 0.5121(3) 0.1949(3) 0.6968(2) 0.0503(4) Uani 1 1 d . . .
H2A H 0.5897 0.2868 0.7044 0.060 Uiso 1 1 calc R . .
H2B H 0.3886 0.2422 0.6786 0.060 Uiso 1 1 calc R . .
C3 C 0.5888(2) 0.1368(2) 0.59303(13) 0.0505(3) Uani 1 1 d . . .
H3A H 0.6306 0.2389 0.5275 0.061 Uiso 1 1 calc R . .
H3B H 0.6960 0.0633 0.6202 0.061 Uiso 1 1 calc R . .
C4 C 0.4550(4) 0.0393(3) 0.5448(2) 0.0516(5) Uani 1 1 d . . .
H4A H 0.3571 0.1180 0.5056 0.062 Uiso 1 1 calc R . .
H4B H 0.3988 -0.0530 0.6117 0.062 Uiso 1 1 calc R . .
N5 N -0.01497(18) 0.3734(2) 0.16637(11) 0.0454(3) Uani 1 1 d U . .
H5A H 0.0248 0.2901 0.1375 0.054 Uiso 1 1 d R . .
H5B H -0.1373 0.3841 0.1609 0.054 Uiso 1 1 d R . .
H5C H 0.0387 0.4738 0.1237 0.054 Uiso 1 1 d R . .
C6 C 0.0330(3) 0.3282(3) 0.2950(2) 0.0498(4) Uani 1 1 d U . .
H6A H 0.1661 0.3148 0.3014 0.060 Uiso 1 1 calc R . .
H6B H -0.0241 0.2181 0.3416 0.060 Uiso 1 1 calc R . .
C7 C -0.0321(2) 0.4664(2) 0.34548(13) 0.0508(3) Uani 1 1 d U . .
H7A H -0.1663 0.4699 0.3480 0.061 Uiso 1 1 calc R . .
H7B H 0.0127 0.5787 0.2930 0.061 Uiso 1 1 calc R . .
C8 C 0.0367(4) 0.4329(4) 0.4728(2) 0.0513(4) Uani 1 1 d U . .
H8A H -0.0026 0.3180 0.5241 0.062 Uiso 1 1 calc R . .
H8B H 0.1710 0.4353 0.4695 0.062 Uiso 1 1 calc R . .

loop_
_atom_site_aniso_label
_atom_site_aniso_U_11
_atom_site_aniso_U_22
_atom_site_aniso_U_33
_atom_site_aniso_U_23
_atom_site_aniso_U_13
_atom_site_aniso_U_12
Pd1 0.02212(14) 0.02133(14) 0.03061(13) -0.01307(9) -0.00400(8) 0.00063(8)
Cl1 0.02646(17) 0.03222(17) 0.04966(18) -0.02076(14) 0.00103(12) -0.00629(12)
Cl2 0.0599(2) 0.03240(19) 0.03067(17) -0.01266(14) -0.00614(13) -0.00266(15)
Pd2 0.01918(13) 0.02199(14) 0.03222(13) -0.01089(9) -0.00286(8) 0.00124(8)
Cl3 0.02699(16) 0.03298(17) 0.04835(18) -0.02027(13) -0.00255(12) 0.00713(11)
Cl4 0.03748(17) 0.0418(2) 0.03394(17) -0.00791(14) -0.00276(12) 0.00352(13)
N1 0.0498(7) 0.0501(8) 0.0517(6) -0.0167(6) -0.0020(5) -0.0005(6)
C2 0.0508(10) 0.0488(9) 0.0511(8) -0.0162(7) -0.0015(7) -0.0008(7)
C3 0.0498(7) 0.0510(8) 0.0509(7) -0.0168(6) -0.0017(5) -0.0001(6)
C4 0.0510(9) 0.0514(11) 0.0524(10) -0.0170(8) -0.0022(7) -0.0010(8)
N5 0.0470(6) 0.0458(6) 0.0462(6) -0.0186(5) -0.0022(4) -0.0001(5)
C6 0.0506(8) 0.0504(8) 0.0487(7) -0.0164(6) -0.0021(6) -0.0002(6)
C7 0.0519(6) 0.0517(7) 0.0497(6) -0.0178(5) -0.0015(5) -0.0003(5)
C8 0.0516(8) 0.0518(8) 0.0511(8) -0.0177(7) -0.0018(6) -0.0002(7)

loop_
_atom_type_symbol
_atom_type_description
_atom_type_scat_dispersion_real
_atom_type_scat_dispersion_imag
_atom_type_scat_source
C C 0.0033 0.0016 'International Tables Vol C Tables 4.2.6.8 and 6.1.1.4'
H H 0.0000 0.0000 'International Tables Vol C Tables 4.2.6.8 and 6.1.1.4'
Cl Cl 0.1484 0.1585 'International Tables Vol C Tables 4.2.6.8 and 6.1.1.4'
N N 0.0061 0.0033 'International Tables Vol C Tables 4.2.6.8 and 6.1.1.4'
Pd Pd -0.9988 1.0072 'International Tables Vol C Tables 4.2.6.8 and 6.1.1.4'

loop_
_geom_angle_atom_site_label_1
_geom_angle_atom_site_label_2
_geom_angle_atom_site_label_3
_geom_angle
_geom_angle_site_symmetry_1
_geom_angle_site_symmetry_3
Cl1 Pd1 Cl1 180.0 . 2
Cl1 Pd1 Cl2 89.311(11) . .
Cl1 Pd1 Cl2 90.690(11) 2 .
Cl1 Pd1 Cl2 90.690(11) . 2
Cl1 Pd1 Cl2 89.310(11) 2 2
Cl2 Pd1 Cl2 180.0 . 2
Cl3 Pd2 Cl3 180.0 2_665 .
Cl3 Pd2 Cl4 89.940(12) 2_665 2_665
Cl3 Pd2 Cl4 90.060(13) . 2_665
Cl3 Pd2 Cl4 90.060(13) 2_665 .
Cl3 Pd2 Cl4 89.940(12) . .
Cl4 Pd2 Cl4 180.0 2_665 .
C2 N1 H1A 109.6 . .
C2 N1 H1B 109.6 . .
H1A N1 H1B 109.5 . .
C2 N1 H1C 109.2 . .
H1A N1 H1C 109.5 . .
H1B N1 H1C 109.5 . .
N1 C2 C3 112.13(19) . .
N1 C2 H2A 109.2 . .
C3 C2 H2A 109.2 . .
N1 C2 H2B 109.2 . .
C3 C2 H2B 109.2 . .
H2A C2 H2B 107.9 . .
C4 C3 C2 115.04(16) . .
C4 C3 H3A 108.5 . .
C2 C3 H3A 108.5 . .
C4 C3 H3B 108.5 . .
C2 C3 H3B 108.5 . .
H3A C3 H3B 107.5 . .
C3 C4 C4 113.0(3) . 2_656
C3 C4 H4A 109.0 . .
C4 C4 H4A 109.0 2_656 .
C3 C4 H4B 109.0 . .
C4 C4 H4B 109.0 2_656 .
H4A C4 H4B 107.8 . .
C6 N5 H5A 109.8 . .
C6 N5 H5B 109.3 . .
H5A N5 H5B 109.5 . .
C6 N5 H5C 109.3 . .
H5A N5 H5C 109.5 . .
H5B N5 H5C 109.5 . .
N5 C6 C7 110.76(19) . .
N5 C6 H6A 109.5 . .
C7 C6 H6A 109.5 . .
N5 C6 H6B 109.5 . .
C7 C6 H6B 109.5 . .
H6A C6 H6B 108.1 . .
C6 C7 C8 111.36(18) . .
C6 C7 H7A 109.4 . .
C8 C7 H7A 109.4 . .
C6 C7 H7B 109.4 . .
C8 C7 H7B 109.4 . .
H7A C7 H7B 108.0 . .
C8 C8 C7 111.8(3) 2_566 .
C8 C8 H8A 109.3 2_566 .
C7 C8 H8A 109.3 . .
C8 C8 H8B 109.3 2_566 .
C7 C8 H8B 109.3 . .
H8A C8 H8B 107.9 . .

loop_
_geom_bond_atom_site_label_1
_geom_bond_atom_site_label_2
_geom_bond_distance
_geom_bond_site_symmetry_2
Pd1 Cl1 2.3063(3) .
Pd1 Cl1 2.3063(3) 2
Pd1 Cl2 2.3152(4) .
Pd1 Cl2 2.3152(4) 2
Pd2 Cl3 2.3046(3) 2_665
Pd2 Cl3 2.3046(3) .
Pd2 Cl4 2.3134(3) 2_665
Pd2 Cl4 2.3134(3) .
N1 C2 1.482(3) .
N1 H1A 0.8900 .
N1 H1B 0.8900 .
N1 H1C 0.8899 .
C2 C3 1.523(3) .
C2 H2A 0.9700 .
C2 H2B 0.9700 .
C3 C4 1.499(3) .
C3 H3A 0.9700 .
C3 H3B 0.9700 .
C4 C4 1.517(5) 2_656
C4 H4A 0.9700 .
C4 H4B 0.9700 .
N5 C6 1.486(3) .
N5 H5A 0.8899 .
N5 H5B 0.8899 .
N5 H5C 0.8900 .
C6 C7 1.492(3) .
C6 H6A 0.9700 .
C6 H6B 0.9700 .
C7 C8 1.530(3) .
C7 H7A 0.9700 .
C7 H7B 0.9700 .
C8 C8 1.512(6) 2_566
C8 H8A 0.9700 .
C8 H8B 0.9700 .

loop_
_geom_hbond_atom_site_label_D
_geom_hbond_atom_site_label_H
_geom_hbond_atom_site_label_A
_geom_hbond_distance_DH
_geom_hbond_distance_HA
_geom_hbond_distance_DA
_geom_hbond_angle_DHA
_geom_hbond_site_symmetry_A
N1 H1A Cl1 0.89 2.41 3.2467(16) 155.9 1_556
N1 H1B Cl4 0.89 2.68 3.4037(19) 139.1 2_656
N1 H1C Cl1 0.89 2.70 3.3968(14) 135.8 2_656
N5 H5A Cl1 0.89 2.60 3.3771(14) 147.0 .
N5 H5A Cl2 0.89 2.58 3.2683(17) 135.2 .
N5 H5B Cl4 0.89 2.42 3.2877(14) 163.7 1_455
N5 H5C Cl3 0.89 2.43 3.2728(14) 158.3 .

loop_
_geom_torsion_atom_site_label_1
_geom_torsion_atom_site_label_2
_geom_torsion_atom_site_label_3
_geom_torsion_atom_site_label_4
_geom_torsion
_geom_torsion_site_symmetry_1
_geom_torsion_site_symmetry_2
_geom_torsion_site_symmetry_3
_geom_torsion_site_symmetry_4
N1 C2 C3 C4 77.5(2) . . . .
C2 C3 C4 C4 -171.3(2) . . . 2_656
N5 C6 C7 C8 -173.06(17) . . . .
C6 C7 C8 C8 -177.0(3) . . . 2_566
